data_2000689
loop_
_publ_author_name
'Johnson, A. T.'
'Keszler, D. A.'
'Perri, S. T.'
'White, J. D.'

_publ_section_title
;
 Structure of a highly substituted pyrazolidin-3-one
;
_journal_issue 8
_journal_name_full 'Acta Crystallographica Section C'
_journal_page_first 1476
_journal_page_last 1479
_journal_paper_doi 10.1107/S0108270192000519
_journal_volume 48
_journal_year 1992
_chemical_formula_moiety 'C18 H27 N3 O5 Si1'
_chemical_formula_sum 'C18 H27 N3 O5 Si'
_chemical_formula_weight 393.51
_chemical_name_systematic
;
 trimethylsilylethyl
 cis-4,5-dimethyl-1-(o-nitrobenzyl)-3-oxopyrazolidine-2-carboxylate
;
_space_group_crystal_system triclinic
_space_group_IT_number 2
_space_group_name_Hall '-P 1'
_space_group_name_H-M_alt 'P -1'
_cell_angle_alpha 106.40(2)
_cell_angle_beta 105.48(2)
_cell_angle_gamma 85.70(2)
_cell_formula_units_Z 2
_cell_length_a 11.237(3)
_cell_length_b 13.073(2)
_cell_length_c 8.040(3)
_cell_volume 1091.9(6)
_diffrn_radiation_type Mo
_diffrn_radiation_wavelength 0.71069
_exptl_absorpt_coefficient_mu 1.32
_exptl_crystal_density_diffrn 1.20
_exptl_crystal_F_000 420
_cod_data_source_file hh0564.cif
_cod_data_source_block hh0564a
_cod_depositor_comments
;
 Marking attached hydrogen atoms.

 Antanas Vaitkus,
 2018-02-09
;
_cod_original_cell_volume 1092.0(5)
_cod_original_formula_sum 'C18 H27 N3 O5 Si1'
_cod_database_code 2000689

loop_
_space_group_symop_id
_space_group_symop_operation_xyz
1 x,y,z
2 -x,-y,-z

loop_
_atom_site_label
_atom_site_fract_x
_atom_site_fract_y
_atom_site_fract_z
_atom_site_attached_hydrogens
Si1 .3079(2) .89370(10) .6181(3) 0
O1 -.0944(3) .3589(3) .0435(5) 0
O2 -.0246(3) .5651(3) .2711(5) 0
O3 .1813(3) .5859(2) .3533(4) 0
O4 .4829(4) .2412(4) -.2762(6) 0
O5 .3447(4) .2133(4) -.1602(6) 0
N1 .1025(3) .4277(3) .1838(5) 0
N2 .2275(3) .3902(3) .2016(5) 0
N3 .4350(4) .2619(4) -.1530(6) 0
C1 .0166(4) .3478(4) .0826(7) 0
C2 .0894(4) .2470(4) .0363(7) 1
C3 .2128(4) .2743(3) .1739(7) 1
C4 .0193(6) .1485(5) .0220(10) 3
C5 .2178(5) .2533(4) .3505(9) 3
C6 .0770(4) .5313(4) .2723(7) 0
C7 .1690(5) .6981(4) .4440(8) 2
C8 .2929(6) .7478(4) .4974(8) 2
C9 .4763(8) .9273(6) .7070(10) 3
C10 .2370(10) .9692(7) .464(2) 3
C11 .2470(10) .9246(7) .813(2) 3
C12 .2752(4) .4144(3) .0620(6) 2
C13 .4140(4) .4092(3) .1102(6) 0
C14 .4882(4) .3447(3) .0090(6) 0
C15 .6159(4) .3557(4) .0540(7) 1
C16 .6729(4) .4304(5) .2078(7) 1
C17 .6038(4) .4926(4) .3160(7) 1
C18 .4768(4) .4833(4) .2645(6) 1

loop_
_geom_bond_atom_site_label_1
_geom_bond_atom_site_label_2
_geom_bond_distance
Si1 C8 1.877(5)
Si1 C9 1.874(8)
Si1 C10 1.790(10)
Si1 C11 1.807(9)
O1 C1 1.211(5)
O2 C6 1.191(5)
O3 C6 1.328(5)
O3 C7 1.456(6)
O4 N3 1.207(5)
O5 N3 1.217(5)
N1 N2 1.435(4)
N1 C1 1.392(6)
N1 C6 1.390(6)
N2 C3 1.484(5)
N2 C12 1.482(5)
N3 C14 1.452(6)
C1 C2 1.505(7)
C2 C3 1.519(6)
C2 C4 1.521(7)
C3 C5 1.506(7)
C7 C8 1.485(7)
C12 C13 1.505(5)
C13 C14 1.392(6)
C13 C18 1.390(6)
C14 C15 1.391(6)
C15 C16 1.372(7)
C16 C17 1.374(7)
C17 C18 1.380(6)
